data_2203967
loop_
_publ_author_name
'Zhu, Yue'
'Lu, Wei-Min'
'Chen, Fang'

_publ_section_title
;
 A zinc--lanthanum carboxylate complex,
 [LaZn~2~<i>L</i>~6~(NO~3~)(bipy)~2~] (<i>L</i> = \a-methylacrylate and
 bipy = 2,2'-bipyridine)
;
_journal_issue 7
_journal_name_full 'Acta Crystallographica Section E'
_journal_page_first m963
_journal_page_last m965
_journal_paper_doi 10.1107/S1600536804013613
_journal_volume 60
_journal_year 2004
_chemical_formula_iupac '[La Zn2 (C4 H5 O2)6 (N O3) (C10 H8 N2)2]'
_chemical_formula_moiety 'C44 H46 La N5 O15 Zn2'
_chemical_formula_sum 'C44 H46 La N5 O15 Zn2'
_chemical_formula_weight 1154.51
_chemical_name_systematic
;
tris-(\m-\a-methylacrylato-1:2\k^2^O:O')tris-(\m-\a-methylacrylato-
2:3\k^2^O:O')(2,2'-bipyridine-1\k^2^N,N')(2,2'-bipyridine-3\k^2^N,N')(nitro-
3\k^2^O,O')dizinc(II)lanthanum(III)
;
_space_group_IT_number 2
_symmetry_cell_setting triclinic
_symmetry_space_group_name_Hall '-P 1'
_symmetry_space_group_name_H-M 'P -1'
_atom_sites_solution_hydrogens geom
_atom_sites_solution_primary direct
_atom_sites_solution_secondary difmap
_audit_creation_method SHELXL97
_cell_angle_alpha 104.3600(10)
_cell_angle_beta 98.7950(10)
_cell_angle_gamma 100.214(2)
_cell_formula_units_Z 2
_cell_length_a 11.3171(3)
_cell_length_b 13.9042(4)
_cell_length_c 16.4290(5)
_cell_measurement_reflns_used 8912
_cell_measurement_temperature 293(2)
_cell_measurement_theta_max 27.5
_cell_measurement_theta_min 1.3
_cell_volume 2411.61(12)
_computing_cell_refinement PROCESS-AUTO
_computing_data_collection 'PROCESS-AUTO (Rigaku Corporation, 1998)'
_computing_data_reduction 'CrystalStructure (Rigaku/MSC and Rigaku Corporation, 2002)'
_computing_molecular_graphics 'ORTEP-3 for Windows (Farrugia, 1997)'
_computing_publication_material 'WinGX (Farrugia, 1999)'
_computing_structure_refinement 'SHELXL97 (Sheldrick, 1997)'
_computing_structure_solution 'SIR92 (Altomare et al., 1993)'
_diffrn_ambient_temperature 293(2)
_diffrn_detector_area_resol_mean 10.00
_diffrn_measured_fraction_theta_full 0.942
_diffrn_measured_fraction_theta_max 0.942
_diffrn_measurement_device_type 'Rigaku R-AXIS RAPID'
_diffrn_measurement_method \w
_diffrn_radiation_monochromator graphite
_diffrn_radiation_source 'fine-focus sealed tube'
_diffrn_radiation_type MoK\a
_diffrn_radiation_wavelength 0.71073
_diffrn_reflns_av_R_equivalents 0.020
_diffrn_reflns_av_sigmaI/netI 0.025
_diffrn_reflns_limit_h_max 13
_diffrn_reflns_limit_h_min -12
_diffrn_reflns_limit_k_max 16
_diffrn_reflns_limit_k_min -16
_diffrn_reflns_limit_l_max 19
_diffrn_reflns_limit_l_min -19
_diffrn_reflns_number 13497
_diffrn_reflns_theta_full 25.2
_diffrn_reflns_theta_max 25.2
_diffrn_reflns_theta_min 1.3
_diffrn_standards_decay_% 0
_diffrn_standards_interval_count 0
_diffrn_standards_interval_time 0
_diffrn_standards_number 0
_exptl_absorpt_coefficient_mu 1.93
_exptl_absorpt_correction_T_max 0.677
_exptl_absorpt_correction_T_min 0.599
_exptl_absorpt_correction_type multi-scan
_exptl_absorpt_process_details '(ABSCOR; Higashi, 1995)'
_exptl_crystal_colour colourless
_exptl_crystal_density_diffrn 1.590
_exptl_crystal_density_meas ?
_exptl_crystal_density_method .
_exptl_crystal_description chunk
_exptl_crystal_F_000 1164
_exptl_crystal_size_max 0.30
_exptl_crystal_size_mid 0.20
_exptl_crystal_size_min 0.20
_refine_diff_density_max 1.01
_refine_diff_density_min -0.95
_refine_ls_extinction_method none
_refine_ls_goodness_of_fit_ref 1.03
_refine_ls_hydrogen_treatment constr
_refine_ls_matrix_type full
_refine_ls_number_parameters 604
_refine_ls_number_reflns 8229
_refine_ls_number_restraints 0
_refine_ls_restrained_S_all 1.03
_refine_ls_R_factor_all 0.044
_refine_ls_R_factor_gt 0.033
_refine_ls_shift/su_max 0.001
_refine_ls_shift/su_mean 0.000
_refine_ls_structure_factor_coef Fsqd
_refine_ls_weighting_details 'calc w = 1/[\s^2^(Fo^2^)+(0.0642P)^2^+1.7743P] where P=(Fo^2^+2Fc^2^)/3'
_refine_ls_weighting_scheme calc
_refine_ls_wR_factor_gt 0.086
_refine_ls_wR_factor_ref 0.101
_reflns_number_gt 6983
_reflns_number_total 8229
_reflns_threshold_expression I>2\s(I)
_cod_data_source_file ya6208.cif
_cod_data_source_block I
_cod_original_cell_volume 2411.60(10)
_cod_database_code 2203967
_cod_database_fobs_code 2203967

loop_
_symmetry_equiv_pos_as_xyz
x,y,z
-x,-y,-z

loop_
_atom_site_label
_atom_site_fract_x
_atom_site_fract_y
_atom_site_fract_z
_atom_site_U_iso_or_equiv
_atom_site_adp_type
_atom_site_calc_flag
_atom_site_refinement_flags
_atom_site_occupancy
_atom_site_type_symbol
La 0.85552(2) 0.739850(17) 0.744060(14) 0.03812(9) Uani d . 1 La
Zn1 0.78707(4) 0.92879(4) 0.59763(3) 0.04447(13) Uani d . 1 Zn
Zn2 0.78690(4) 0.59897(4) 0.91906(3) 0.04135(12) Uani d . 1 Zn
O1 1.0866(3) 0.8111(3) 0.7420(2) 0.0697(10) Uani d . 1 O
O2 1.0386(3) 0.6495(3) 0.7247(3) 0.0721(10) Uani d . 1 O
O3 0.8698(3) 0.7244(3) 0.5951(2) 0.0741(11) Uani d . 1 O
O4 0.8761(3) 0.9217(2) 0.7646(3) 0.0699(10) Uani d . 1 O
O5 0.9752(3) 0.7664(3) 0.8882(2) 0.0711(10) Uani d . 1 O
O6 0.6547(3) 0.7485(3) 0.6675(2) 0.0694(9) Uani d . 1 O
O7 0.7084(3) 0.7343(3) 0.8433(2) 0.0787(11) Uani d . 1 O
O8 1.2261(4) 0.7231(5) 0.7299(4) 0.1160(19) Uani d . 1 O
O9 0.7771(4) 0.5567(3) 0.7117(4) 0.115(2) Uani d . 1 O
O10 0.8810(3) 0.8425(3) 0.5271(2) 0.0621(8) Uani d . 1 O
O11 0.9320(3) 1.0223(3) 0.6865(2) 0.0649(9) Uani d . 1 O
O12 0.6376(3) 0.8116(2) 0.5561(2) 0.0592(8) Uani d . 1 O
O13 0.6988(3) 0.7129(2) 0.9690(2) 0.0570(8) Uani d . 1 O
O14 0.9567(3) 0.6766(2) 0.98068(19) 0.0505(7) Uani d . 1 O
O15 0.8433(4) 0.5046(4) 0.8259(3) 0.1102(18) Uani d . 1 O
N1 0.6627(3) 1.0220(3) 0.6453(2) 0.0521(9) Uani d . 1 N
N2 0.7650(3) 1.0143(3) 0.5100(2) 0.0462(8) Uani d . 1 N
N3 1.1190(4) 0.7269(4) 0.7315(3) 0.0720(13) Uani d . 1 N
N4 0.6045(3) 0.4993(3) 0.8663(2) 0.0447(8) Uani d . 1 N
N5 0.7680(3) 0.5097(3) 1.0042(2) 0.0449(8) Uani d . 1 N
C1 0.6143(5) 1.0209(4) 0.7144(3) 0.0673(13) Uani d . 1 C
H1 0.6413 0.9833 0.7501 0.081 Uiso calc R 1 H
C2 0.5258(6) 1.0737(5) 0.7345(4) 0.0825(17) Uani d . 1 C
H2 0.4945 1.0730 0.7835 0.099 Uiso calc R 1 H
C3 0.4850(5) 1.1267(5) 0.6813(4) 0.0816(17) Uani d . 1 C
H3 0.4242 1.1620 0.6932 0.098 Uiso calc R 1 H
C4 0.5334(5) 1.1284(4) 0.6100(4) 0.0668(13) Uani d . 1 C
H4 0.5059 1.1648 0.5733 0.080 Uiso calc R 1 H
C5 0.6237(4) 1.0753(3) 0.5931(3) 0.0486(10) Uani d . 1 C
C6 0.6839(4) 1.0740(3) 0.5195(3) 0.0464(9) Uani d . 1 C
C7 0.6615(5) 1.1314(4) 0.4633(4) 0.0645(13) Uani d . 1 C
H7 0.6035 1.1711 0.4693 0.077 Uiso calc R 1 H
C8 0.7258(5) 1.1291(4) 0.3987(4) 0.0744(15) Uani d . 1 C
H8 0.7119 1.1673 0.3605 0.089 Uiso calc R 1 H
C9 0.8104(5) 1.0704(4) 0.3909(4) 0.0710(15) Uani d . 1 C
H9 0.8560 1.0691 0.3483 0.085 Uiso calc R 1 H
C10 0.8268(4) 1.0133(4) 0.4469(3) 0.0570(11) Uani d . 1 C
H10 0.8833 0.9722 0.4408 0.068 Uiso calc R 1 H
C11 0.5686(4) 0.4379(3) 0.9132(3) 0.0425(9) Uani d . 1 C
C12 0.4533(4) 0.3721(3) 0.8879(3) 0.0549(11) Uani d . 1 C
H12 0.4279 0.3303 0.9212 0.066 Uiso calc R 1 H
C13 0.3782(4) 0.3694(4) 0.8143(3) 0.0625(13) Uani d . 1 C
H13 0.3010 0.3256 0.7972 0.075 Uiso calc R 1 H
C14 0.4150(4) 0.4309(4) 0.7648(3) 0.0627(12) Uani d . 1 C
H14 0.3648 0.4289 0.7137 0.075 Uiso calc R 1 H
C15 0.5293(4) 0.4954(4) 0.7939(3) 0.0560(11) Uani d . 1 C
H15 0.5553 0.5383 0.7617 0.067 Uiso calc R 1 H
C16 0.6588(4) 0.4449(3) 0.9909(3) 0.0428(9) Uani d . 1 C
C17 0.6357(4) 0.3881(3) 1.0469(3) 0.0551(11) Uani d . 1 C
H17 0.5594 0.3446 1.0380 0.066 Uiso calc R 1 H
C18 0.7259(5) 0.3961(4) 1.1161(3) 0.0645(13) Uani d . 1 C
H18 0.7113 0.3583 1.1544 0.077 Uiso calc R 1 H
C19 0.8375(5) 0.4603(4) 1.1277(3) 0.0640(13) Uani d . 1 C
H19 0.9004 0.4659 1.1735 0.077 Uiso calc R 1 H
C20 0.8552(4) 0.5163(4) 1.0709(3) 0.0549(11) Uani d . 1 C
H20 0.9309 0.5605 1.0793 0.066 Uiso calc R 1 H
C21 0.8807(4) 0.7540(4) 0.5310(3) 0.0495(10) Uani d . 1 C
C22 0.8902(5) 0.6776(4) 0.4511(3) 0.0604(12) Uani d . 1 C
C23 0.8926(8) 0.5814(5) 0.4521(6) 0.121(3) Uani d . 1 C
H23A 0.8992 0.5341 0.4028 0.146 Uiso calc R 1 H
H23B 0.8877 0.5623 0.5020 0.146 Uiso calc R 1 H
C24 0.8973(7) 0.7148(6) 0.3769(4) 0.099(2) Uani d . 1 C
H24A 0.8939 0.7854 0.3913 0.148 Uiso calc R 1 H
H24B 0.8296 0.6763 0.3308 0.148 Uiso calc R 1 H
H24C 0.9730 0.7075 0.3592 0.148 Uiso calc R 1 H
C31 0.6062(4) 0.7457(3) 0.5933(3) 0.0460(10) Uani d . 1 C
C32 0.5012(4) 0.6583(3) 0.5462(3) 0.0550(11) Uani d . 1 C
C33 0.4867(6) 0.6230(4) 0.4601(4) 0.0831(17) Uani d . 1 C
H33A 0.4240 0.5671 0.4293 0.100 Uiso calc R 1 H
H33B 0.5395 0.6547 0.4316 0.100 Uiso calc R 1 H
C34 0.4228(6) 0.6134(5) 0.5965(5) 0.098(2) Uani d . 1 C
H34A 0.4497 0.6508 0.6560 0.148 Uiso calc R 1 H
H34B 0.4279 0.5437 0.5893 0.148 Uiso calc R 1 H
H34C 0.3394 0.6163 0.5770 0.148 Uiso calc R 1 H
C41 0.9434(4) 0.9997(3) 0.7561(3) 0.0495(10) Uani d . 1 C
C42 1.0355(4) 1.0687(3) 0.8306(3) 0.0498(10) Uani d . 1 C
C43 1.0453(6) 1.0495(4) 0.9069(3) 0.0741(15) Uani d . 1 C
H43A 0.9942 0.9926 0.9129 0.089 Uiso calc R 1 H
H43B 1.1033 1.0930 0.9538 0.089 Uiso calc R 1 H
C44 1.1119(6) 1.1588(5) 0.8175(4) 0.0885(19) Uani d . 1 C
H44A 1.0913 1.1582 0.7585 0.133 Uiso calc R 1 H
H44B 1.1970 1.1574 0.8319 0.133 Uiso calc R 1 H
H44C 1.0974 1.2195 0.8536 0.133 Uiso calc R 1 H
C51 0.6753(4) 0.7563(3) 0.9128(3) 0.0480(10) Uani d . 1 C
C52 0.5982(4) 0.8339(4) 0.9289(3) 0.0595(12) Uani d . 1 C
C53 0.5349(8) 0.8545(6) 0.8601(5) 0.119(3) Uani d . 1 C
H53A 0.4833 0.8996 0.8684 0.143 Uiso calc R 1 H
H53B 0.5433 0.8235 0.8049 0.143 Uiso calc R 1 H
C54 0.5901(5) 0.8785(4) 1.0156(4) 0.0751(15) Uani d . 1 C
H54A 0.6422 0.8539 1.0536 0.113 Uiso calc R 1 H
H54B 0.5068 0.8604 1.0219 0.113 Uiso calc R 1 H
H54C 0.6158 0.9513 1.0294 0.113 Uiso calc R 1 H
C61 1.0164(4) 0.7417(3) 0.9529(3) 0.0443(9) Uani d . 1 C
C62 1.1432(4) 0.7944(4) 1.0019(3) 0.0550(11) Uani d . 1 C
C63 1.2125(5) 0.8608(5) 0.9705(5) 0.097(2) Uani d . 1 C
H63A 1.2925 0.8929 0.9994 0.116 Uiso calc R 1 H
H63B 1.1800 0.8742 0.9201 0.116 Uiso calc R 1 H
C64 1.1869(5) 0.7698(5) 1.0793(4) 0.0788(16) Uani d . 1 C
H64A 1.1234 0.7214 1.0896 0.118 Uiso calc R 1 H
H64B 1.2093 0.8306 1.1267 0.118 Uiso calc R 1 H
H64C 1.2573 0.7411 1.0733 0.118 Uiso calc R 1 H
C71 0.8137(5) 0.4957(4) 0.7439(4) 0.0714(16) Uani d . 1 C
C72 0.8250(5) 0.3975(4) 0.6912(3) 0.0601(12) Uani d . 1 C
C73 0.8243(6) 0.3842(6) 0.6080(4) 0.099(2) Uani d . 1 C
H73A 0.8166 0.4371 0.5838 0.118 Uiso calc R 1 H
H73B 0.8315 0.3220 0.5741 0.118 Uiso calc R 1 H
C74 0.8383(7) 0.3134(6) 0.7288(5) 0.114(3) Uani d . 1 C
H74A 0.8364 0.3344 0.7888 0.172 Uiso calc R 1 H
H74B 0.9150 0.2953 0.7223 0.172 Uiso calc R 1 H
H74C 0.7721 0.2555 0.7001 0.172 Uiso calc R 1 H

loop_
_atom_site_aniso_label
_atom_site_aniso_U_11
_atom_site_aniso_U_22
_atom_site_aniso_U_33
_atom_site_aniso_U_12
_atom_site_aniso_U_13
_atom_site_aniso_U_23
La 0.03886(13) 0.04270(14) 0.03916(14) 0.00929(9) 0.00836(9) 0.02279(10)
Zn1 0.0445(3) 0.0491(3) 0.0431(3) 0.0116(2) 0.0026(2) 0.0221(2)
Zn2 0.0382(2) 0.0447(3) 0.0416(3) 0.00247(19) 0.00765(19) 0.0181(2)
O1 0.0557(19) 0.086(3) 0.087(3) 0.0146(18) 0.0246(18) 0.055(2)
O2 0.069(2) 0.080(3) 0.097(3) 0.036(2) 0.034(2) 0.056(2)
O3 0.085(3) 0.114(3) 0.053(2) 0.049(2) 0.0294(19) 0.049(2)
O4 0.0551(19) 0.0416(18) 0.107(3) 0.0039(15) 0.0150(19) 0.0158(18)
O5 0.0582(19) 0.099(3) 0.057(2) -0.0015(18) -0.0017(16) 0.044(2)
O6 0.0500(18) 0.103(3) 0.055(2) 0.0189(18) 0.0010(16) 0.0268(19)
O7 0.060(2) 0.115(3) 0.058(2) 0.014(2) 0.0246(17) 0.017(2)
O8 0.063(2) 0.197(5) 0.160(5) 0.066(3) 0.060(3) 0.130(4)
O9 0.072(3) 0.044(2) 0.236(6) 0.012(2) 0.052(3) 0.041(3)
O10 0.064(2) 0.062(2) 0.070(2) 0.0225(16) 0.0242(17) 0.0258(17)
O11 0.061(2) 0.071(2) 0.056(2) 0.0131(17) -0.0073(16) 0.0178(17)
O12 0.0499(17) 0.0532(19) 0.075(2) 0.0085(14) 0.0004(16) 0.0290(17)
O13 0.0585(19) 0.0495(18) 0.064(2) 0.0120(15) 0.0077(15) 0.0208(16)
O14 0.0425(15) 0.0570(18) 0.0494(17) -0.0035(13) 0.0039(13) 0.0239(14)
O15 0.055(2) 0.158(5) 0.076(3) 0.009(2) 0.012(2) -0.031(3)
N1 0.051(2) 0.055(2) 0.049(2) 0.0112(17) 0.0062(17) 0.0160(17)
N2 0.0420(18) 0.048(2) 0.051(2) 0.0085(15) 0.0027(15) 0.0244(16)
N3 0.060(3) 0.119(4) 0.076(3) 0.043(3) 0.032(2) 0.070(3)
N4 0.0406(18) 0.047(2) 0.046(2) 0.0031(15) 0.0088(15) 0.0171(16)
N5 0.0435(18) 0.0437(19) 0.050(2) 0.0081(15) 0.0070(16) 0.0211(16)
C1 0.071(3) 0.082(4) 0.054(3) 0.021(3) 0.016(3) 0.023(3)
C2 0.080(4) 0.100(5) 0.063(4) 0.023(3) 0.023(3) 0.009(3)
C3 0.071(4) 0.084(4) 0.084(4) 0.033(3) 0.015(3) 0.004(3)
C4 0.066(3) 0.059(3) 0.072(3) 0.022(2) 0.006(3) 0.013(3)
C5 0.044(2) 0.044(2) 0.053(3) 0.0079(18) -0.0028(19) 0.0119(19)
C6 0.042(2) 0.041(2) 0.052(2) 0.0040(18) -0.0030(19) 0.0175(19)
C7 0.064(3) 0.058(3) 0.080(4) 0.020(2) 0.003(3) 0.036(3)
C8 0.083(4) 0.075(4) 0.077(4) 0.013(3) 0.009(3) 0.051(3)
C9 0.066(3) 0.085(4) 0.074(4) 0.011(3) 0.017(3) 0.048(3)
C10 0.048(2) 0.071(3) 0.062(3) 0.013(2) 0.014(2) 0.037(2)
C11 0.046(2) 0.034(2) 0.048(2) 0.0062(17) 0.0133(18) 0.0121(17)
C12 0.047(2) 0.046(3) 0.072(3) -0.0004(19) 0.016(2) 0.021(2)
C13 0.047(3) 0.056(3) 0.069(3) -0.011(2) 0.005(2) 0.011(2)
C14 0.050(3) 0.075(3) 0.053(3) 0.001(2) 0.002(2) 0.013(2)
C15 0.046(2) 0.068(3) 0.054(3) 0.001(2) 0.005(2) 0.028(2)
C16 0.044(2) 0.037(2) 0.055(2) 0.0127(17) 0.0169(19) 0.0192(18)
C17 0.060(3) 0.047(3) 0.066(3) 0.008(2) 0.017(2) 0.031(2)
C18 0.080(3) 0.062(3) 0.070(3) 0.021(3) 0.024(3) 0.043(3)
C19 0.065(3) 0.074(3) 0.064(3) 0.027(3) 0.005(2) 0.037(3)
C20 0.047(2) 0.062(3) 0.060(3) 0.012(2) 0.003(2) 0.030(2)
C21 0.041(2) 0.072(3) 0.043(2) 0.019(2) 0.0109(18) 0.025(2)
C22 0.061(3) 0.066(3) 0.056(3) 0.017(2) 0.017(2) 0.016(2)
C23 0.154(7) 0.070(4) 0.152(7) 0.027(4) 0.087(6) 0.020(4)
C24 0.111(5) 0.141(6) 0.048(3) 0.041(5) 0.020(3) 0.022(4)
C31 0.036(2) 0.050(2) 0.053(3) 0.0179(18) 0.0035(19) 0.015(2)
C32 0.047(2) 0.048(3) 0.072(3) 0.015(2) 0.004(2) 0.023(2)
C33 0.085(4) 0.062(3) 0.078(4) 0.009(3) -0.016(3) 0.001(3)
C34 0.078(4) 0.093(5) 0.133(6) 0.007(3) 0.027(4) 0.053(4)
C41 0.045(2) 0.043(2) 0.059(3) 0.0152(19) 0.004(2) 0.012(2)
C42 0.048(2) 0.048(2) 0.049(2) 0.0067(19) 0.0030(19) 0.0137(19)
C43 0.092(4) 0.069(3) 0.053(3) 0.009(3) 0.004(3) 0.018(3)
C44 0.099(4) 0.073(4) 0.071(4) -0.022(3) -0.004(3) 0.022(3)
C51 0.040(2) 0.053(3) 0.049(3) 0.0051(18) 0.0106(19) 0.013(2)
C52 0.060(3) 0.051(3) 0.081(3) 0.016(2) 0.027(3) 0.033(2)
C53 0.149(7) 0.147(7) 0.102(6) 0.091(6) 0.031(5) 0.065(5)
C54 0.086(4) 0.057(3) 0.088(4) 0.020(3) 0.035(3) 0.016(3)
C61 0.038(2) 0.053(2) 0.040(2) 0.0058(18) 0.0041(17) 0.0153(19)
C62 0.042(2) 0.055(3) 0.061(3) 0.002(2) 0.001(2) 0.015(2)
C63 0.057(3) 0.096(5) 0.137(6) -0.013(3) 0.005(3) 0.062(4)
C64 0.056(3) 0.105(5) 0.063(3) 0.009(3) -0.015(3) 0.025(3)
C71 0.046(3) 0.060(3) 0.083(4) -0.014(2) 0.027(3) -0.016(3)
C72 0.062(3) 0.051(3) 0.059(3) 0.001(2) -0.002(2) 0.018(2)
C73 0.107(5) 0.123(6) 0.063(4) 0.057(5) 0.008(3) 0.007(4)
C74 0.117(6) 0.091(5) 0.131(7) 0.002(4) -0.004(5) 0.057(5)

loop_
_atom_type_symbol
_atom_type_description
_atom_type_scat_dispersion_real
_atom_type_scat_dispersion_imag
_atom_type_scat_source
C C 0.0033 0.0016 'International Tables Vol C Tables 4.2.6.8 and 6.1.1.4'
H H 0.0000 0.0000 'International Tables Vol C Tables 4.2.6.8 and 6.1.1.4'
N N 0.0061 0.0033 'International Tables Vol C Tables 4.2.6.8 and 6.1.1.4'
La La -0.2871 2.4523 'International Tables Vol C Tables 4.2.6.8 and 6.1.1.4'
O O 0.0106 0.0060 'International Tables Vol C Tables 4.2.6.8 and 6.1.1.4'
Zn Zn 0.2839 1.4301 'International Tables Vol C Tables 4.2.6.8 and 6.1.1.4'

loop_
_geom_angle_atom_site_label_1
_geom_angle_atom_site_label_2
_geom_angle_atom_site_label_3
_geom_angle
_geom_angle_publ_flag
O1 La O2 48.24(12) yes
O1 La O3 72.37(13) yes
O1 La O4 74.66(11) yes
O1 La O5 72.89(11) yes
O1 La O6 135.61(11) yes
O1 La O7 142.20(13) yes
O1 La O9 119.58(13) yes
O2 La O3 76.40(11) yes
O2 La O4 122.90(12) yes
O2 La O5 73.39(13) yes
O2 La O6 142.15(13) yes
O2 La O7 130.90(12) yes
O2 La O9 71.56(13) yes
O3 La O4 87.73(13) yes
O3 La O5 143.91(12) yes
O3 La O6 72.73(11) yes
O3 La O7 143.80(13) yes
O3 La O9 91.42(18) yes
O4 La O5 92.34(13) yes
O4 La O6 77.41(12) yes
O4 La O7 92.55(13) yes
O4 La O9 164.68(14) yes
O5 La O6 142.27(12) yes
O5 La O7 72.28(12) yes
O5 La O9 97.29(18) yes
O6 La O7 72.04(12) yes
O6 La O9 87.73(16) yes
O7 La O9 79.17(16) yes
O10 Zn1 O11 97.66(15) yes
O10 Zn1 O12 89.52(14) yes
O10 Zn1 N1 166.85(14) yes
O10 Zn1 N2 92.71(14) yes
O11 Zn1 O12 153.68(14) yes
O11 Zn1 N1 91.78(14) yes
O11 Zn1 N2 100.94(14) yes
O12 Zn1 N1 85.99(14) yes
O12 Zn1 N2 103.99(13) yes
N1 Zn1 N2 76.45(14) yes
O13 Zn2 O14 95.89(13) yes
O13 Zn2 O15 155.50(19) yes
O13 Zn2 N4 87.04(13) yes
O13 Zn2 N5 100.84(13) yes
O14 Zn2 O15 94.60(15) yes
O14 Zn2 N4 170.72(12) yes
O14 Zn2 N5 94.27(12) yes
O15 Zn2 N4 86.13(15) yes
O15 Zn2 N5 100.4(2) yes
N4 Zn2 N5 76.52(13) yes
N3 O1 La 96.6(3) ?
N3 O2 La 97.6(3) ?
C21 O3 La 156.7(4) ?
C41 O4 La 143.0(3) ?
C61 O5 La 156.2(3) ?
C31 O6 La 137.7(3) ?
C51 O7 La 155.6(3) ?
C21 O10 Zn1 120.8(3) ?
C41 O11 Zn1 112.4(3) ?
C31 O12 Zn1 126.6(3) ?
C51 O13 Zn2 107.5(3) ?
C61 O14 Zn2 121.3(3) ?
C1 N1 C5 119.4(4) ?
C1 N1 Zn1 126.0(3) ?
C5 N1 Zn1 114.2(3) ?
C10 N2 C6 119.0(4) ?
C10 N2 Zn1 124.1(3) ?
C6 N2 Zn1 116.9(3) ?
O8 N3 O2 121.9(5) ?
O8 N3 O1 120.6(5) ?
O2 N3 O1 117.5(4) ?
C15 N4 C11 119.2(4) ?
C15 N4 Zn2 126.3(3) ?
C11 N4 Zn2 114.5(3) ?
C20 N5 C16 119.3(4) ?
C20 N5 Zn2 123.9(3) ?
C16 N5 Zn2 116.8(3) ?
N1 C1 C2 122.1(5) ?
N1 C1 H1 118.9 ?
C2 C1 H1 118.9 ?
C1 C2 C3 118.7(5) ?
C1 C2 H2 120.7 ?
C3 C2 H2 120.7 ?
C4 C3 C2 120.0(5) ?
C4 C3 H3 120.0 ?
C2 C3 H3 120.0 ?
C3 C4 C5 119.3(5) ?
C3 C4 H4 120.4 ?
C5 C4 H4 120.4 ?
N1 C5 C4 120.6(4) ?
N1 C5 C6 115.7(4) ?
C4 C5 C6 123.7(4) ?
N2 C6 C7 120.8(4) ?
N2 C6 C5 116.0(4) ?
C7 C6 C5 123.1(4) ?
C6 C7 C8 119.2(5) ?
C6 C7 H7 120.4 ?
C8 C7 H7 120.4 ?
C9 C8 C7 119.5(5) ?
C9 C8 H8 120.3 ?
C7 C8 H8 120.3 ?
C8 C9 C10 118.9(5) ?
C8 C9 H9 120.6 ?
C10 C9 H9 120.6 ?
N2 C10 C9 122.5(5) ?
N2 C10 H10 118.7 ?
C9 C10 H10 118.7 ?
N4 C11 C12 120.4(4) ?
N4 C11 C16 115.7(3) ?
C12 C11 C16 123.8(4) ?
C13 C12 C11 119.4(4) ?
C13 C12 H12 120.3 ?
C11 C12 H12 120.3 ?
C12 C13 C14 120.6(4) ?
C12 C13 H13 119.7 ?
C14 C13 H13 119.7 ?
C13 C14 C15 117.2(5) ?
C13 C14 H14 121.4 ?
C15 C14 H14 121.4 ?
N4 C15 C14 123.1(4) ?
N4 C15 H15 118.5 ?
C14 C15 H15 118.5 ?
N5 C16 C17 120.6(4) ?
N5 C16 C11 116.2(3) ?
C17 C16 C11 123.1(4) ?
C18 C17 C16 119.7(4) ?
C18 C17 H17 120.1 ?
C16 C17 H17 120.1 ?
C17 C18 C19 119.1(4) ?
C17 C18 H18 120.5 ?
C19 C18 H18 120.5 ?
C18 C19 C20 119.0(5) ?
C18 C19 H19 120.5 ?
C20 C19 H19 120.5 ?
N5 C20 C19 122.3(4) ?
N5 C20 H20 118.8 ?
C19 C20 H20 118.8 ?
O3 C21 O10 124.6(4) ?
O3 C21 C22 118.0(4) ?
O10 C21 C22 117.4(4) ?
C23 C22 C24 124.3(6) ?
C23 C22 C21 119.9(5) ?
C24 C22 C21 115.9(5) ?
C22 C24 H24A 109.5 ?
C22 C24 H24B 109.5 ?
H24A C24 H24B 109.5 ?
C22 C24 H24C 109.5 ?
H24A C24 H24C 109.5 ?
H24B C24 H24C 109.5 ?
O6 C31 O12 124.9(4) ?
O6 C31 C32 117.4(4) ?
O12 C31 C32 117.7(4) ?
C33 C32 C34 123.9(5) ?
C33 C32 C31 118.1(5) ?
C34 C32 C31 118.0(5) ?
C32 C33 H33A 120.0 ?
C32 C33 H33B 120.0 ?
H33A C33 H33B 120.0 ?
C32 C34 H34A 109.5 ?
C32 C34 H34B 109.5 ?
H34A C34 H34B 109.5 ?
C32 C34 H34C 109.5 ?
H34A C34 H34C 109.5 ?
H34B C34 H34C 109.5 ?
O11 C41 O4 121.9(4) ?
O11 C41 C42 118.6(4) ?
O4 C41 C42 119.4(4) ?
C43 C42 C41 120.0(4) ?
C43 C42 C44 122.5(5) ?
C41 C42 C44 117.5(4) ?
C42 C43 H43A 120.0 ?
C42 C43 H43B 120.0 ?
H43A C43 H43B 120.0 ?
C42 C44 H44A 109.5 ?
C42 C44 H44B 109.5 ?
H44A C44 H44B 109.5 ?
C42 C44 H44C 109.5 ?
H44A C44 H44C 109.5 ?
H44B C44 H44C 109.5 ?
O7 C51 O13 122.2(4) ?
O7 C51 C52 119.6(4) ?
O13 C51 C52 118.1(4) ?
C53 C52 C54 123.2(5) ?
C53 C52 C51 118.5(5) ?
C54 C52 C51 118.2(4) ?
C52 C53 H53A 120.0 ?
C52 C53 H53B 120.0 ?
H53A C53 H53B 120.0 ?
C52 C54 H54A 109.5 ?
C52 C54 H54B 109.5 ?
H54A C54 H54B 109.5 ?
C52 C54 H54C 109.5 ?
H54A C54 H54C 109.5 ?
H54B C54 H54C 109.5 ?
O5 C61 O14 123.9(4) ?
O5 C61 C62 118.4(4) ?
O14 C61 C62 117.7(4) ?
C63 C62 C64 123.2(5) ?
C63 C62 C61 118.8(5) ?
C64 C62 C61 117.9(4) ?
C62 C63 H63A 120.0 ?
C62 C63 H63B 120.0 ?
H63A C63 H63B 120.0 ?
C62 C64 H64A 109.5 ?
C62 C64 H64B 109.5 ?
H64A C64 H64B 109.5 ?
C62 C64 H64C 109.5 ?
H64A C64 H64C 109.5 ?
H64B C64 H64C 109.5 ?
C71 O15 Zn2 125.1(4) ?
C71 O9 La 130.1(4) ?
C73 C72 C71 119.5(6) ?
C73 C72 C74 119.4(6) ?
C71 C72 C74 121.0(6) ?
O9 C71 O15 126.8(6) ?
O9 C71 C72 121.2(6) ?
O15 C71 C72 111.9(6) ?
C72 C73 H73A 120.0 ?
C72 C73 H73B 120.0 ?
H73A C73 H73B 120.0 ?
C72 C74 H74A 109.5 ?
C72 C74 H74B 109.5 ?
H74A C74 H74B 109.5 ?
C72 C74 H74C 109.5 ?
H74A C74 H74C 109.5 ?
H74B C74 H74C 109.5 ?
C22 C23 H23A 120.0 ?
C22 C23 H23B 120.0 ?
H23A C23 H23B 120.0 ?

loop_
_geom_bond_atom_site_label_1
_geom_bond_atom_site_label_2
_geom_bond_distance
_geom_bond_publ_flag
La O1 2.636(3) yes
La O2 2.627(3) yes
La O3 2.437(3) yes
La O4 2.429(3) yes
La O5 2.447(3) yes
La O6 2.461(3) yes
La O7 2.507(3) yes
La O9 2.436(4) yes
Zn1 O10 2.012(3) yes
Zn1 O11 2.020(3) yes
Zn1 O12 2.025(3) yes
Zn1 N1 2.180(4) yes
Zn1 N2 2.095(3) yes
Zn2 O13 2.083(3) yes
Zn2 O14 2.003(3) yes
Zn2 O15 2.018(4) yes
Zn2 N4 2.185(3) yes
Zn2 N5 2.098(3) yes
O1 N3 1.267(6) ?
O2 N3 1.249(6) ?
O3 C21 1.237(5) ?
O4 C41 1.262(5) ?
O5 C61 1.245(5) ?
O6 C31 1.246(5) ?
O7 C51 1.239(5) ?
O8 N3 1.227(5) ?
O9 C71 1.205(8) ?
O10 C21 1.247(5) ?
O11 C41 1.252(5) ?
O12 C31 1.253(5) ?
O13 C51 1.243(5) ?
O14 C61 1.251(5) ?
O15 C71 1.306(8) ?
N1 C1 1.336(6) ?
N1 C5 1.340(6) ?
N2 C10 1.336(5) ?
N2 C6 1.343(5) ?
N4 C15 1.336(6) ?
N4 C11 1.337(5) ?
N5 C20 1.331(6) ?
N5 C16 1.346(5) ?
C1 C2 1.376(8) ?
C1 H1 0.9300 ?
C2 C3 1.355(9) ?
C2 H2 0.9300 ?
C3 C4 1.369(8) ?
C3 H3 0.9300 ?
C4 C5 1.385(6) ?
C4 H4 0.9300 ?
C5 C6 1.474(6) ?
C6 C7 1.386(6) ?
C7 C8 1.375(8) ?
C7 H7 0.9300 ?
C8 C9 1.364(8) ?
C8 H8 0.9300 ?
C9 C10 1.369(7) ?
C9 H9 0.9300 ?
C10 H10 0.9300 ?
C11 C12 1.391(6) ?
C11 C16 1.477(6) ?
C12 C13 1.355(7) ?
C12 H12 0.9300 ?
C13 C14 1.374(7) ?
C13 H13 0.9300 ?
C14 C15 1.375(6) ?
C14 H14 0.9300 ?
C15 H15 0.9300 ?
C16 C17 1.379(6) ?
C17 C18 1.374(7) ?
C17 H17 0.9300 ?
C18 C19 1.368(7) ?
C18 H18 0.9300 ?
C19 C20 1.371(6) ?
C19 H19 0.9300 ?
C20 H20 0.9300 ?
C21 C22 1.502(6) ?
C22 C23 1.346(8) ?
C22 C24 1.445(8) ?
C23 H23A 0.9300 ?
C23 H23B 0.9300 ?
C24 H24A 0.9600 ?
C24 H24B 0.9600 ?
C24 H24C 0.9600 ?
C31 C32 1.493(6) ?
C32 C33 1.350(8) ?
C32 C34 1.464(8) ?
C33 H33A 0.9300 ?
C33 H33B 0.9300 ?
C34 H34A 0.9600 ?
C34 H34B 0.9600 ?
C34 H34C 0.9600 ?
C41 C42 1.477(6) ?
C42 C43 1.336(7) ?
C42 C44 1.473(7) ?
C43 H43A 0.9300 ?
C43 H43B 0.9300 ?
C44 H44A 0.9600 ?
C44 H44B 0.9600 ?
C44 H44C 0.9600 ?
C51 C52 1.501(6) ?
C52 C53 1.364(8) ?
C52 C54 1.430(7) ?
C53 H53A 0.9300 ?
C53 H53B 0.9300 ?
C54 H54A 0.9600 ?
C54 H54B 0.9600 ?
C54 H54C 0.9600 ?
C61 C62 1.492(6) ?
C62 C63 1.356(7) ?
C62 C64 1.435(7) ?
C63 H63A 0.9300 ?
C63 H63B 0.9300 ?
C64 H64A 0.9600 ?
C64 H64B 0.9600 ?
C64 H64C 0.9600 ?
C72 C73 1.331(8) ?
C72 C71 1.463(7) ?
C72 C74 1.472(8) ?
C73 H73A 0.9300 ?
C73 H73B 0.9300 ?
C74 H74A 0.9600 ?
C74 H74B 0.9600 ?
C74 H74C 0.9600 ?
